data_7050909
loop_
_publ_author_name
'Das, Chayan'
'Kamar, Kunal K.'
'Ghosh, Amit K.'
'Majumdar, Partha'
'Hung, Chen-Hsuing'
'Goswami, Sreebrata'

_publ_section_title
;
 Ruthenium complexes of quinone related N-aryl-1,2-diimines. Metal
 mediated synthesis, X-ray structure and chemical reactionElectronic
 supplementary information (ESI) available: partial energy level
 diagram and molecular orbitals of 1c. See
 http://www.rsc.org/suppdata/nj/b2/b203956g/
;
_journal_issue 10
_journal_name_full 'New Journal of Chemistry'
_journal_page_first 1409
_journal_paper_doi 10.1039/b203956g
_journal_volume 26
_journal_year 2002
_chemical_formula_moiety '[RuCl2(bpy)L3]'
_chemical_formula_sum 'C22 H16 Cl4 N4 Ru'
_chemical_formula_weight 579.26
_chemical_name_systematic
; 
? 
;
_space_group_IT_number 14
_symmetry_cell_setting monoclinic
_symmetry_space_group_name_Hall '-P 2yn'
_symmetry_space_group_name_H-M 'P 1 21/n 1'
_atom_sites_solution_hydrogens geom
_atom_sites_solution_primary direct
_atom_sites_solution_secondary difmap
_audit_creation_method SHELXL-97
_cell_angle_alpha 90.00
_cell_angle_beta 96.544(3)
_cell_angle_gamma 90.00
_cell_formula_units_Z 4
_cell_length_a 9.8575(17)
_cell_length_b 10.3607(17)
_cell_length_c 22.020(4)
_cell_measurement_temperature 293(2)
_cell_volume 2234.3(7)
_computing_cell_refinement 'Bruker SMART'
_computing_data_collection 'Bruker SMART'
_computing_data_reduction 'Bruker SHELXTL'
_computing_molecular_graphics 'Bruker SHELXTL'
_computing_publication_material 'Bruker SHELXTL'
_computing_structure_refinement 'SHELXL-97 (Sheldrick, 1997)'
_computing_structure_solution 'SHELXS-97 (Sheldrick, 1990)'
_diffrn_ambient_temperature 293(2)
_diffrn_measured_fraction_theta_full 1.000
_diffrn_measured_fraction_theta_max 1.000
_diffrn_measurement_device_type 'CCD area detector'
_diffrn_measurement_method 'phi and omega scans'
_diffrn_radiation_monochromator graphite
_diffrn_radiation_source 'fine-focus sealed tube'
_diffrn_radiation_type MoK\a
_diffrn_radiation_wavelength 0.71073
_diffrn_reflns_av_R_equivalents 0.0206
_diffrn_reflns_av_sigmaI/netI 0.0425
_diffrn_reflns_limit_h_max 9
_diffrn_reflns_limit_h_min -9
_diffrn_reflns_limit_k_max 9
_diffrn_reflns_limit_k_min -10
_diffrn_reflns_limit_l_max 21
_diffrn_reflns_limit_l_min -22
_diffrn_reflns_number 7791
_diffrn_reflns_theta_full 20.81
_diffrn_reflns_theta_max 20.81
_diffrn_reflns_theta_min 1.86
_exptl_absorpt_coefficient_mu 1.198
_exptl_absorpt_correction_T_max 0.9486
_exptl_absorpt_correction_T_min 0.8592
_exptl_absorpt_correction_type 'Empirical Used SADABS'
_exptl_crystal_colour 'dark purple'
_exptl_crystal_density_diffrn 1.722
_exptl_crystal_density_method 'not measured'
_exptl_crystal_description Cubic
_exptl_crystal_F_000 1152
_exptl_crystal_size_max 0.32
_exptl_crystal_size_mid 0.13
_exptl_crystal_size_min 0.12
_refine_diff_density_max 0.288
_refine_diff_density_min -0.273
_refine_diff_density_rms 0.051
_refine_ls_extinction_method none
_refine_ls_goodness_of_fit_ref 0.978
_refine_ls_hydrogen_treatment mixed
_refine_ls_matrix_type full
_refine_ls_number_parameters 280
_refine_ls_number_reflns 2340
_refine_ls_number_restraints 0
_refine_ls_restrained_S_all 0.978
_refine_ls_R_factor_all 0.0340
_refine_ls_R_factor_gt 0.0232
_refine_ls_shift/su_max 0.001
_refine_ls_shift/su_mean 0.000
_refine_ls_structure_factor_coef Fsqd
_refine_ls_weighting_details 'calc w=1/[\s^2^(Fo^2^)+(0.0020P)^2^+0.0000P] where P=(Fo^2^+2Fc^2^)/3'
_refine_ls_weighting_scheme calc
_refine_ls_wR_factor_gt 0.0335
_refine_ls_wR_factor_ref 0.0353
_reflns_number_gt 1817
_reflns_number_total 2340
_reflns_threshold_expression >2sigma(I)
_cod_data_source_file b203956g.txt
_cod_data_source_block 1
_cod_depositor_comments
;
The following automatic conversions were performed:
'_symmetry_cell_setting' value 'Monoclinic' changed to 'monoclinic'
according to '/home/saulius/struct/CIF-dictionaries/cif_core.dic'
dictionary named 'cif_core.dic' version 2.4.1 from 2010-06-29.

Automatic conversion script
Id: cif_fix_enum 1527 2010-12-29 10:47:43Z saulius 
;
_cod_original_sg_symbol_H-M P2(1)/n
_cod_database_code 7050909

loop_
_symmetry_equiv_pos_as_xyz
'x, y, z'
'-x+1/2, y+1/2, -z+1/2'
'-x, -y, -z'
'x-1/2, -y-1/2, z-1/2'

loop_
_atom_site_label
_atom_site_type_symbol
_atom_site_fract_x
_atom_site_fract_y
_atom_site_fract_z
_atom_site_U_iso_or_equiv
_atom_site_adp_type
_atom_site_occupancy
_atom_site_symmetry_multiplicity
_atom_site_calc_flag
_atom_site_refinement_flags
_atom_site_disorder_assembly
_atom_site_disorder_group
Ru1 Ru 0.41233(3) 0.51282(3) 0.188859(16) 0.03400(11) Uani 1 1 d . . .
Cl3 Cl 0.08331(11) 0.81467(9) -0.06191(5) 0.0556(3) Uani 1 1 d . . .
Cl4 Cl 0.36166(12) 0.05573(9) -0.05443(5) 0.0672(4) Uani 1 1 d . . .
N1 N 0.3344(3) 0.6875(3) 0.18214(15) 0.0363(9) Uani 1 1 d . . .
H1A H 0.3428 0.7395 0.2128 0.044 Uiso 1 1 calc R . .
N2 N 0.3386(3) 0.5191(3) 0.10089(13) 0.0291(8) Uani 1 1 d . . .
Cl1 Cl 0.48911(10) 0.53359(9) 0.29568(5) 0.0504(3) Uani 1 1 d . . .
Cl2 Cl 0.19764(10) 0.42983(9) 0.21184(5) 0.0464(3) Uani 1 1 d . . .
C1 C 0.2686(4) 0.7226(4) 0.1290(2) 0.0315(10) Uani 1 1 d . . .
C2 C 0.2027(4) 0.8430(4) 0.1153(2) 0.0426(12) Uani 1 1 d . . .
H2 H 0.1988 0.9046 0.1458 0.051 Uiso 1 1 calc R . .
C3 C 0.1463(4) 0.8667(4) 0.0580(2) 0.0453(12) Uani 1 1 d . . .
H3 H 0.1041 0.9457 0.0487 0.054 Uiso 1 1 calc R . .
C4 C 0.1503(4) 0.7724(4) 0.01163(19) 0.0386(11) Uani 1 1 d . . .
C5 C 0.2066(4) 0.6544(4) 0.0227(2) 0.0357(11) Uani 1 1 d . . .
H5 H 0.2038 0.5929 -0.0082 0.043 Uiso 1 1 calc R . .
C6 C 0.2694(4) 0.6266(4) 0.08182(19) 0.0303(10) Uani 1 1 d . . .
C7 C 0.3420(4) 0.4116(3) 0.06057(18) 0.0317(10) Uani 1 1 d . . .
C8 C 0.4660(4) 0.3689(3) 0.04394(18) 0.0368(11) Uani 1 1 d . . .
H8 H 0.5457 0.4142 0.0566 0.044 Uiso 1 1 calc R . .
C9 C 0.4713(4) 0.2590(4) 0.00865(19) 0.0416(12) Uani 1 1 d . . .
H9 H 0.5544 0.2302 -0.0024 0.050 Uiso 1 1 calc R . .
C10 C 0.3543(5) 0.1931(3) -0.00980(18) 0.0418(12) Uani 1 1 d . . .
C11 C 0.2310(4) 0.2345(4) 0.0060(2) 0.0551(14) Uani 1 1 d . . .
H11 H 0.1515 0.1892 -0.0071 0.066 Uiso 1 1 calc R . .
C12 C 0.2254(4) 0.3435(4) 0.0414(2) 0.0489(13) Uani 1 1 d . . .
H12 H 0.1419 0.3713 0.0524 0.059 Uiso 1 1 calc R . .
N3 N 0.5014(3) 0.3309(3) 0.18716(14) 0.0357(9) Uani 1 1 d . . .
N4 N 0.6083(3) 0.5580(3) 0.17443(14) 0.0366(9) Uani 1 1 d . . .
C13 C 0.4363(4) 0.2169(4) 0.18850(18) 0.0448(12) Uani 1 1 d . . .
H13 H 0.3425 0.2166 0.1904 0.054 Uiso 1 1 calc R . .
C14 C 0.5040(5) 0.1001(4) 0.18715(19) 0.0503(13) Uani 1 1 d . . .
H14 H 0.4564 0.0227 0.1876 0.060 Uiso 1 1 calc R . .
C15 C 0.6417(5) 0.1006(4) 0.18516(18) 0.0511(13) Uani 1 1 d . . .
H15 H 0.6891 0.0230 0.1850 0.061 Uiso 1 1 calc R . .
C16 C 0.7105(4) 0.2162(4) 0.18332(18) 0.0469(12) Uani 1 1 d . . .
H16 H 0.8045 0.2172 0.1821 0.056 Uiso 1 1 calc R . .
C17 C 0.6386(4) 0.3302(4) 0.18336(17) 0.0363(11) Uani 1 1 d . . .
C18 C 0.6981(4) 0.4582(4) 0.17617(17) 0.0390(11) Uani 1 1 d . . .
C19 C 0.8344(4) 0.4785(4) 0.16843(18) 0.0511(12) Uani 1 1 d . . .
H19 H 0.8946 0.4093 0.1695 0.061 Uiso 1 1 calc R . .
C20 C 0.8794(4) 0.6014(5) 0.1592(2) 0.0590(14) Uani 1 1 d . . .
H20 H 0.9706 0.6160 0.1543 0.071 Uiso 1 1 calc R . .
C21 C 0.7891(5) 0.7030(4) 0.15734(19) 0.0544(13) Uani 1 1 d . . .
H21 H 0.8177 0.7869 0.1507 0.065 Uiso 1 1 calc R . .
C22 C 0.6546(4) 0.6774(4) 0.16551(18) 0.0466(12) Uani 1 1 d . . .
H22 H 0.5937 0.7461 0.1648 0.056 Uiso 1 1 calc R . .

loop_
_atom_site_aniso_label
_atom_site_aniso_U_11
_atom_site_aniso_U_22
_atom_site_aniso_U_33
_atom_site_aniso_U_23
_atom_site_aniso_U_13
_atom_site_aniso_U_12
Ru1 0.0311(2) 0.0357(2) 0.0354(2) 0.00047(18) 0.00475(16) 0.00162(19)
Cl3 0.0547(8) 0.0618(7) 0.0497(9) 0.0136(6) 0.0033(6) 0.0098(6)
Cl4 0.0894(10) 0.0449(7) 0.0660(10) -0.0218(6) 0.0037(8) 0.0060(7)
N1 0.038(2) 0.035(2) 0.037(3) -0.0121(18) 0.009(2) -0.0026(17)
N2 0.0270(19) 0.0241(19) 0.037(2) -0.0046(18) 0.0089(16) 0.0013(17)
Cl1 0.0479(7) 0.0642(8) 0.0385(8) 0.0012(6) 0.0029(6) -0.0144(6)
Cl2 0.0341(7) 0.0492(7) 0.0570(8) 0.0057(6) 0.0094(6) -0.0002(5)
C1 0.028(3) 0.034(3) 0.033(3) 0.002(2) 0.007(2) 0.001(2)
C2 0.045(3) 0.036(3) 0.048(4) -0.005(2) 0.009(3) 0.007(2)
C3 0.046(3) 0.033(3) 0.056(4) 0.008(3) 0.004(3) 0.014(2)
C4 0.030(3) 0.045(3) 0.040(3) 0.008(3) 0.002(2) 0.005(2)
C5 0.031(3) 0.039(3) 0.037(3) -0.003(2) 0.005(2) 0.003(2)
C6 0.028(3) 0.030(3) 0.035(3) -0.002(2) 0.009(2) 0.001(2)
C7 0.036(3) 0.026(2) 0.033(3) 0.005(2) 0.003(2) 0.003(2)
C8 0.033(3) 0.037(3) 0.041(3) -0.005(2) 0.005(2) -0.003(2)
C9 0.042(3) 0.041(3) 0.044(3) -0.003(2) 0.014(3) 0.008(2)
C10 0.056(3) 0.030(3) 0.039(3) -0.001(2) 0.006(3) 0.002(3)
C11 0.046(3) 0.052(3) 0.066(4) -0.019(3) 0.006(3) -0.012(3)
C12 0.032(3) 0.047(3) 0.069(4) -0.016(3) 0.014(3) 0.001(2)
N3 0.039(3) 0.035(2) 0.033(2) 0.0031(17) 0.0028(19) 0.0019(19)
N4 0.037(2) 0.039(2) 0.034(2) 0.0062(18) 0.0055(18) 0.000(2)
C13 0.044(3) 0.049(3) 0.043(3) 0.003(3) 0.009(2) 0.003(3)
C14 0.067(4) 0.033(3) 0.051(3) 0.003(2) 0.011(3) 0.009(3)
C15 0.066(4) 0.044(3) 0.043(3) 0.003(2) 0.010(3) 0.024(3)
C16 0.043(3) 0.059(3) 0.040(3) 0.002(3) 0.007(2) 0.017(3)
C17 0.033(3) 0.046(3) 0.029(3) 0.004(2) 0.002(2) 0.013(3)
C18 0.041(3) 0.044(3) 0.032(3) 0.003(2) 0.004(2) 0.006(3)
C19 0.031(3) 0.071(4) 0.053(3) 0.003(3) 0.008(2) 0.007(3)
C20 0.031(3) 0.088(4) 0.059(4) 0.009(3) 0.009(3) -0.009(3)
C21 0.045(3) 0.059(3) 0.058(4) 0.012(3) 0.005(3) -0.015(3)
C22 0.045(3) 0.044(3) 0.050(3) 0.012(2) 0.001(3) -0.001(2)

loop_
_atom_type_symbol
_atom_type_description
_atom_type_scat_dispersion_real
_atom_type_scat_dispersion_imag
_atom_type_scat_source
C C 0.0033 0.0016 'International Tables Vol C Tables 4.2.6.8 and 6.1.1.4'
H H 0.0000 0.0000 'International Tables Vol C Tables 4.2.6.8 and 6.1.1.4'
N N 0.0061 0.0033 'International Tables Vol C Tables 4.2.6.8 and 6.1.1.4'
Cl Cl 0.1484 0.1585 'International Tables Vol C Tables 4.2.6.8 and 6.1.1.4'
Ru Ru -1.2594 0.8363 'International Tables Vol C Tables 4.2.6.8 and 6.1.1.4'

loop_
_geom_angle_atom_site_label_1
_geom_angle_atom_site_label_2
_geom_angle_atom_site_label_3
_geom_angle
_geom_angle_site_symmetry_1
_geom_angle_site_symmetry_3
_geom_angle_publ_flag
N1 Ru1 N2 78.49(13) . . ?
N1 Ru1 N4 98.35(12) . . ?
N2 Ru1 N4 95.03(11) . . ?
N1 Ru1 N3 174.11(13) . . ?
N2 Ru1 N3 96.89(12) . . ?
N4 Ru1 N3 78.28(13) . . ?
N1 Ru1 Cl2 89.96(8) . . ?
N2 Ru1 Cl2 89.09(8) . . ?
N4 Ru1 Cl2 171.31(10) . . ?
N3 Ru1 Cl2 93.65(10) . . ?
N1 Ru1 Cl1 93.91(10) . . ?
N2 Ru1 Cl1 172.40(9) . . ?
N4 Ru1 Cl1 86.21(9) . . ?
N3 Ru1 Cl1 90.70(9) . . ?
Cl2 Ru1 Cl1 90.73(4) . . ?
C1 N1 Ru1 117.9(3) . . ?
C6 N2 C7 119.9(3) . . ?
C6 N2 Ru1 116.5(2) . . ?
C7 N2 Ru1 123.2(2) . . ?
N1 C1 C2 126.4(4) . . ?
N1 C1 C6 114.0(4) . . ?
C2 C1 C6 119.6(4) . . ?
C3 C2 C1 119.3(4) . . ?
C2 C3 C4 120.6(4) . . ?
C5 C4 C3 122.5(4) . . ?
C5 C4 Cl3 120.1(3) . . ?
C3 C4 Cl3 117.4(3) . . ?
C4 C5 C6 118.7(4) . . ?
N2 C6 C5 127.7(4) . . ?
N2 C6 C1 113.0(4) . . ?
C5 C6 C1 119.3(4) . . ?
C12 C7 C8 119.1(3) . . ?
C12 C7 N2 121.0(4) . . ?
C8 C7 N2 119.8(4) . . ?
C9 C8 C7 120.1(4) . . ?
C10 C9 C8 119.7(4) . . ?
C9 C10 C11 120.8(4) . . ?
C9 C10 Cl4 119.5(3) . . ?
C11 C10 Cl4 119.7(4) . . ?
C10 C11 C12 119.6(4) . . ?
C7 C12 C11 120.7(4) . . ?
C13 N3 C17 118.4(3) . . ?
C13 N3 Ru1 126.2(3) . . ?
C17 N3 Ru1 115.4(3) . . ?
C22 N4 C18 118.3(3) . . ?
C22 N4 Ru1 125.2(3) . . ?
C18 N4 Ru1 116.4(3) . . ?
N3 C13 C14 122.3(4) . . ?
C15 C14 C13 118.9(4) . . ?
C14 C15 C16 119.9(4) . . ?
C15 C16 C17 119.3(4) . . ?
N3 C17 C16 121.3(4) . . ?
N3 C17 C18 114.4(4) . . ?
C16 C17 C18 124.2(4) . . ?
N4 C18 C19 121.1(4) . . ?
N4 C18 C17 115.1(4) . . ?
C19 C18 C17 123.7(4) . . ?
C20 C19 C18 119.5(4) . . ?
C19 C20 C21 119.7(4) . . ?
C20 C21 C22 118.4(4) . . ?
N4 C22 C21 122.9(4) . . ?

loop_
_geom_bond_atom_site_label_1
_geom_bond_atom_site_label_2
_geom_bond_distance
_geom_bond_site_symmetry_2
_geom_bond_publ_flag
Ru1 N1 1.965(3) . ?
Ru1 N2 1.991(3) . ?
Ru1 N4 2.047(3) . ?
Ru1 N3 2.082(3) . ?
Ru1 Cl2 2.3914(10) . ?
Ru1 Cl1 2.3971(12) . ?
Cl3 C4 1.734(4) . ?
Cl4 C10 1.735(4) . ?
N1 C1 1.324(4) . ?
N2 C6 1.348(4) . ?
N2 C7 1.427(4) . ?
C1 C2 1.422(5) . ?
C1 C6 1.438(5) . ?
C2 C3 1.343(5) . ?
C3 C4 1.417(5) . ?
C4 C5 1.353(4) . ?
C5 C6 1.406(5) . ?
C7 C12 1.373(5) . ?
C7 C8 1.388(4) . ?
C8 C9 1.383(4) . ?
C9 C10 1.362(5) . ?
C10 C11 1.371(5) . ?
C11 C12 1.377(5) . ?
N3 C13 1.346(4) . ?
N3 C17 1.364(4) . ?
N4 C22 1.341(4) . ?
N4 C18 1.359(4) . ?
C13 C14 1.384(4) . ?
C14 C15 1.363(5) . ?
C15 C16 1.380(5) . ?
C16 C17 1.378(5) . ?
C17 C18 1.466(5) . ?
C18 C19 1.389(5) . ?
C19 C20 1.371(5) . ?
C20 C21 1.377(5) . ?
C21 C22 1.383(5) . ?

loop_
_cod_related_entry_id
_cod_related_entry_database
_cod_related_entry_code
1 ChemSpider 30652849
